data_4130912
loop_
_publ_author_name
'Zhao, Xiang'
'Bu, Xianhui'
'Nguyen, Edward T.'
'Zhai, Quan-Guo'
'Mao, Chengyu'
'Feng, Pingyun'

_publ_section_title
;
 Multivariable Modular Design of Pore Space Partition.
;
_journal_issue 46
_journal_name_full 'Journal of the American Chemical Society'
_journal_page_first 15102
_journal_page_last 15105
_journal_paper_doi 10.1021/jacs.6b07901
_journal_volume 138
_journal_year 2016
_chemical_formula_moiety 'C30 H18 Cl2 In3 N9 O17 Zn2'
_chemical_formula_sum 'C30 H18 Cl2 In3 N9 O17 Zn2'
_chemical_formula_weight 1322.63
_space_group_crystal_system hexagonal
_space_group_IT_number 194
_space_group_name_Hall '-P 6c 2c'
_space_group_name_H-M_alt 'P 63/m m c'
_atom_sites_solution_hydrogens geom
_audit_creation_method SHELXL-2014/6
_cell_angle_alpha 90
_cell_angle_beta 90
_cell_angle_gamma 120
_cell_formula_units_Z 2
_cell_length_a 13.81(2)
_cell_length_b 13.81(2)
_cell_length_c 18.33(3)
_cell_measurement_reflns_used 1265
_cell_measurement_temperature 174(2)
_cell_measurement_theta_max 21.85
_cell_measurement_theta_min 2.22
_cell_volume 3027(8)
_computing_structure_refinement 'SHELXL-2014/6 (Sheldrick, 2014)'
_diffrn_ambient_temperature 174(2)
_diffrn_measured_fraction_theta_full 1.000
_diffrn_measured_fraction_theta_max 0.995
_diffrn_measurement_device_type 'Bruker SMART Apex diffractometer'
_diffrn_radiation_type MoK\a
_diffrn_radiation_wavelength 0.71073
_diffrn_reflns_av_R_equivalents 0.1067
_diffrn_reflns_av_unetI/netI 0.0698
_diffrn_reflns_Laue_measured_fraction_full 1.000
_diffrn_reflns_Laue_measured_fraction_max 0.995
_diffrn_reflns_limit_h_max 18
_diffrn_reflns_limit_h_min -10
_diffrn_reflns_limit_k_max 7
_diffrn_reflns_limit_k_min -18
_diffrn_reflns_limit_l_max 24
_diffrn_reflns_limit_l_min -24
_diffrn_reflns_number 11797
_diffrn_reflns_point_group_measured_fraction_full 1.000
_diffrn_reflns_point_group_measured_fraction_max 0.995
_diffrn_reflns_theta_full 25.242
_diffrn_reflns_theta_max 28.560
_diffrn_reflns_theta_min 1.703
_exptl_absorpt_coefficient_mu 2.051
_exptl_absorpt_correction_T_max 0.7457
_exptl_absorpt_correction_T_min 0.5560
_exptl_absorpt_correction_type multi-scan
_exptl_absorpt_process_details SADABS-2014/5
_exptl_crystal_colour colorless
_exptl_crystal_density_diffrn 1.451
_exptl_crystal_description block
_exptl_crystal_F_000 1276
_exptl_crystal_size_max 0.092
_exptl_crystal_size_mid 0.089
_exptl_crystal_size_min 0.085
_refine_diff_density_max 1.219
_refine_diff_density_min -2.682
_refine_diff_density_rms 0.180
_refine_ls_extinction_method none
_refine_ls_goodness_of_fit_ref 1.050
_refine_ls_hydrogen_treatment constr
_refine_ls_matrix_type full
_refine_ls_number_parameters 63
_refine_ls_number_reflns 1486
_refine_ls_number_restraints 0
_refine_ls_restrained_S_all 1.050
_refine_ls_R_factor_all 0.0873
_refine_ls_R_factor_gt 0.0536
_refine_ls_shift/su_max 0.000
_refine_ls_shift/su_mean 0.000
_refine_ls_structure_factor_coef Fsqd
_refine_ls_weighting_details 'w=1/[\s^2^(Fo^2^)+(0.0761P)^2^+7.8204P] where P=(Fo^2^+2Fc^2^)/3'
_refine_ls_weighting_scheme calc
_refine_ls_wR_factor_gt 0.1391
_refine_ls_wR_factor_ref 0.1568
_reflns_Friedel_coverage 0.000
_reflns_number_gt 960
_reflns_number_total 1486
_reflns_threshold_expression 'I > 2\s(I)'
_cod_data_source_file ja6b07901_si_002.cif
_cod_data_source_block CPM-400
_cod_original_cell_volume 3028(11)
_cod_database_code 4130912
_shelx_space_group_comment
;
The symmetry employed for this shelxl refinement is uniquely defined
by the following loop, which should always be used as a source of
symmetry information in preference to the above space-group names.
They are only intended as comments.
;
_shelxl_version_number 2014/6

loop_
_space_group_symop_operation_xyz
'x, y, z'
'-y, x-y, z'
'-x+y, -x, z'
'-x, -y, z+1/2'
'y, -x+y, z+1/2'
'x-y, x, z+1/2'
'y, x, -z'
'x-y, -y, -z'
'-x, -x+y, -z'
'-y, -x, -z+1/2'
'-x+y, y, -z+1/2'
'x, x-y, -z+1/2'
'-x, -y, -z'
'y, -x+y, -z'
'x-y, x, -z'
'x, y, -z-1/2'
'-y, x-y, -z-1/2'
'-x+y, -x, -z-1/2'
'-y, -x, z'
'-x+y, y, z'
'x, x-y, z'
'y, x, z-1/2'
'x-y, -y, z-1/2'
'-x, -x+y, z-1/2'

loop_
_atom_site_label
_atom_site_type_symbol
_atom_site_fract_x
_atom_site_fract_y
_atom_site_fract_z
_atom_site_U_iso_or_equiv
_atom_site_adp_type
_atom_site_occupancy
_atom_site_site_symmetry_order
_atom_site_calc_flag
_atom_site_refinement_flags_posn
_atom_site_refinement_flags_adp
_atom_site_refinement_flags_occupancy
In1 In 0.75119(3) 0.24881(3) 0.7500 0.0189(3) Uani 1 4 d S T P
Zn1 Zn 1.0000 0.0000 0.63581(9) 0.0352(5) Uani 1 6 d S T P
O1 O 0.6667 0.3333 0.7500 0.027(3) Uani 1 12 d S T P
O2 O 0.6490(4) 0.1365(4) 0.6645(2) 0.0380(12) Uani 1 1 d . . .
N1 N 0.8408(4) 0.1592(4) 0.7500 0.027(2) Uani 1 4 d S T P
N2 N 0.9273(5) 0.0727(5) 0.7124(5) 0.066(3) Uani 1 2 d S T P
C4 C 0.8736(5) 0.1264(5) 0.6962(8) 0.073(4) Uani 1 2 d S T P
H4A H 0.8608 0.1392 0.6483 0.087 Uiso 1 2 calc R U P
O3 O 1.0865(3) -0.0865(3) 0.5670(3) 0.074(3) Uani 0.717(18) 2 d S T P
Cl1 Cl 1.0865(3) -0.0865(3) 0.5670(3) 0.074(3) Uani 0.283(18) 2 d S T P
C2 C 0.5270(4) 0.0540(8) 0.5663(4) 0.038(2) Uani 1 2 d S T P
C1 C 0.5571(4) 0.1142(8) 0.6378(4) 0.032(2) Uani 1 2 d S T P
C3 C 0.5991(6) 0.0260(7) 0.5336(4) 0.057(2) Uani 1 1 d . . .
H3A H 0.6654 0.0421 0.5567 0.069 Uiso 1 1 calc R U .

loop_
_atom_site_aniso_label
_atom_site_aniso_U_11
_atom_site_aniso_U_22
_atom_site_aniso_U_33
_atom_site_aniso_U_23
_atom_site_aniso_U_13
_atom_site_aniso_U_12
In1 0.0237(4) 0.0237(4) 0.0100(3) 0.000 0.000 0.0123(4)
Zn1 0.0351(7) 0.0351(7) 0.0355(9) 0.000 0.000 0.0175(4)
O1 0.027(5) 0.027(5) 0.029(7) 0.000 0.000 0.013(3)
O2 0.040(3) 0.052(3) 0.029(2) -0.025(2) -0.0204(19) 0.029(2)
N1 0.035(5) 0.035(5) 0.017(4) 0.000 0.000 0.022(5)
N2 0.086(6) 0.086(6) 0.043(5) -0.003(2) 0.003(2) 0.056(7)
C4 0.073(7) 0.073(7) 0.081(9) 0.020(4) -0.020(4) 0.044(8)
O3 0.085(4) 0.085(4) 0.062(4) -0.0080(16) 0.0080(16) 0.050(4)
Cl1 0.085(4) 0.085(4) 0.062(4) -0.0080(16) 0.0080(16) 0.050(4)
C2 0.044(4) 0.048(6) 0.024(4) -0.019(4) -0.0097(19) 0.024(3)
C1 0.044(5) 0.026(5) 0.019(3) -0.007(3) -0.0034(16) 0.013(2)
C3 0.048(5) 0.094(7) 0.045(4) -0.049(4) -0.029(3) 0.046(5)

loop_
_atom_type_symbol
_atom_type_description
_atom_type_scat_dispersion_real
_atom_type_scat_dispersion_imag
_atom_type_scat_source
C C 0.0033 0.0016 'International Tables Vol C Tables 4.2.6.8 and 6.1.1.4'
H H 0.0000 0.0000 'International Tables Vol C Tables 4.2.6.8 and 6.1.1.4'
N N 0.0061 0.0033 'International Tables Vol C Tables 4.2.6.8 and 6.1.1.4'
O O 0.0106 0.0060 'International Tables Vol C Tables 4.2.6.8 and 6.1.1.4'
Zn Zn 0.2839 1.4301 'International Tables Vol C Tables 4.2.6.8 and 6.1.1.4'
In In -0.7276 1.3100 'International Tables Vol C Tables 4.2.6.8 and 6.1.1.4'
Cl Cl 0.1484 0.1585 'International Tables Vol C Tables 4.2.6.8 and 6.1.1.4'

loop_
_geom_angle_atom_site_label_1
_geom_angle_atom_site_label_2
_geom_angle_atom_site_label_3
_geom_angle
_geom_angle_site_symmetry_1
_geom_angle_site_symmetry_3
O1 In1 N1 180.0 . .
O1 In1 O2 93.19(12) . .
N1 In1 O2 86.81(12) . .
O1 In1 O2 93.19(12) . 10_666
N1 In1 O2 86.81(12) . 10_666
O2 In1 O2 173.6(2) . 10_666
O1 In1 O2 93.19(12) . 19_665
N1 In1 O2 86.81(12) . 19_665
O2 In1 O2 86.6(3) . 19_665
O2 In1 O2 93.1(3) 10_666 19_665
O1 In1 O2 93.19(12) . 16_557
N1 In1 O2 86.81(12) . 16_557
O2 In1 O2 93.1(3) . 16_557
O2 In1 O2 86.6(3) 10_666 16_557
O2 In1 O2 173.6(2) 19_665 16_557
N2 Zn1 N2 84.7(4) . 3_765
N2 Zn1 N2 84.7(4) . 2_645
N2 Zn1 N2 84.7(4) 3_765 2_645
N2 Zn1 Cl1 89.7(2) . 3_765
N2 Zn1 Cl1 172.5(3) 3_765 3_765
N2 Zn1 Cl1 89.7(2) 2_645 3_765
N2 Zn1 O3 89.7(2) . 3_765
N2 Zn1 O3 172.5(3) 3_765 3_765
N2 Zn1 O3 89.7(2) 2_645 3_765
Cl1 Zn1 O3 0.0 3_765 3_765
N2 Zn1 Cl1 89.7(2) . 2_645
N2 Zn1 Cl1 89.7(2) 3_765 2_645
N2 Zn1 Cl1 172.5(3) 2_645 2_645
Cl1 Zn1 Cl1 95.4(2) 3_765 2_645
O3 Zn1 Cl1 95.4(2) 3_765 2_645
N2 Zn1 O3 89.7(2) . 2_645
N2 Zn1 O3 89.7(2) 3_765 2_645
N2 Zn1 O3 172.5(3) 2_645 2_645
Cl1 Zn1 O3 95.4 3_765 2_645
O3 Zn1 O3 95.4(2) 3_765 2_645
Cl1 Zn1 O3 0.0 2_645 2_645
N2 Zn1 O3 172.5(3) . .
N2 Zn1 O3 89.7(2) 3_765 .
N2 Zn1 O3 89.7(2) 2_645 .
Cl1 Zn1 O3 95.4 3_765 .
O3 Zn1 O3 95.4(2) 3_765 .
Cl1 Zn1 O3 95.4 2_645 .
O3 Zn1 O3 95.4(2) 2_645 .
In1 O1 In1 120.0 . 3_665
In1 O1 In1 120.0 . 2_655
In1 O1 In1 120.0 3_665 2_655
C1 O2 In1 133.0(4) . .
C4 N1 C4 103.0(13) 16_557 .
C4 N1 In1 128.5(6) 16_557 .
C4 N1 In1 128.5(6) . .
C4 N2 N2 103.0(8) . 16_557
C4 N2 Zn1 128.1(9) . .
N2 N2 Zn1 128.9(3) 16_557 .
N1 C4 N2 115.5(12) . .
N1 C4 C4 38.5(6) . 16_557
N2 C4 C4 77.0(8) . 16_557
C3 C2 C3 119.9(8) . 20_655
C3 C2 C1 120.0(4) . .
C3 C2 C1 120.0(4) 20_655 .
O2 C1 O2 126.9(7) 20_655 .
O2 C1 C2 116.6(4) 20_655 .
O2 C1 C2 116.6(4) . .
C2 C3 C3 120.0(4) . 8_556

loop_
_geom_bond_atom_site_label_1
_geom_bond_atom_site_label_2
_geom_bond_distance
_geom_bond_site_symmetry_2
In1 O1 2.022(3) .
In1 N1 2.143(11) .
In1 O2 2.160(5) .
In1 O2 2.160(5) 10_666
In1 O2 2.160(5) 19_665
In1 O2 2.160(5) 16_557
Zn1 N2 2.234(10) .
Zn1 N2 2.234(10) 3_765
Zn1 N2 2.234(10) 2_645
Zn1 Cl1 2.423(7) 3_765
Zn1 O3 2.423(7) 3_765
Zn1 Cl1 2.423(7) 2_645
Zn1 O3 2.423(7) 2_645
Zn1 O3 2.423(7) .
O1 In1 2.022(3) 3_665
O1 In1 2.022(3) 2_655
O2 C1 1.246(5) .
N1 C4 1.260(15) 16_557
N1 C4 1.260(15) .
N2 C4 1.318(14) .
N2 N2 1.380(17) 16_557
C4 C4 1.97(3) 16_557
C2 C3 1.373(8) .
C2 C3 1.373(8) 20_655
C2 C1 1.495(11) .
C1 O2 1.246(5) 20_655
C3 C3 1.380(11) 8_556
